data_7716770
loop_
_publ_author_name
'&#x160;ag&#xe1;tov&#xe1;, Alexandra'
'Kotrle, Kamil'
'Brach&#x148;akov&#xe1;, Barbora'
'Havl&#xed;&#x10d;ek, Lubom&#xed;r'
'Nemec, Ivan'
'Herchel, Radovan'
'Hofbauerova, Monika'
'Halahovets, Yuriy'
'&#x160;iffalovi&#x10d;, Peter'
'&#x10c;i&#x17e;m&#xe1;r, Erik'
'Fellner, Ond&#x159;ej F'
'&#x160;alitro&#x161;, Ivan'

_publ_section_title
;
 Above room temperature spin crossover in mononuclear iron(II) complexes
 featuring pyridyl-benzimidazole bidentate ligands adorned with aliphatic
 chains.
;
_journal_issue 33
_journal_name_full 'Dalton transactions (Cambridge, England : 2003)'
_journal_page_first 14037
_journal_page_last 14045
_journal_paper_doi 10.1039/d4dt01338g
_journal_volume 53
_journal_year 2024
_chemical_formula_moiety 'C57 H69 Fe N9, 2(B F4), C H3 N O2'
_chemical_formula_sum 'C58 H72 B2 F8 Fe N10 O2'
_chemical_formula_weight 1170.72
_space_group_crystal_system triclinic
_space_group_IT_number 1
_space_group_name_Hall 'P 1'
_space_group_name_H-M_alt 'P 1'
_atom_sites_solution_hydrogens geom
_atom_sites_solution_primary dual
_audit_creation_date 2024-07-09
_audit_creation_method
;
Olex2 1.5
(compiled 2024.02.16 svn.r378c4104 for OlexSys, GUI svn.r6928)
;
_audit_update_record
;
2024-07-11 deposited with the CCDC.	2024-07-29 downloaded from the CCDC.
;
_cell_angle_alpha 107.3440(10)
_cell_angle_beta 110.6770(10)
_cell_angle_gamma 103.1580(10)
_cell_formula_units_Z 1
_cell_length_a 10.97980(10)
_cell_length_b 11.88790(10)
_cell_length_c 13.16240(10)
_cell_measurement_reflns_used 28274
_cell_measurement_temperature 89.9(3)
_cell_measurement_theta_max 69.3900
_cell_measurement_theta_min 3.9270
_cell_volume 1423.71(3)
_computing_cell_refinement 'CrysAlisPro 1.171.42.57a (Rigaku OD, 2022)'
_computing_data_collection 'CrysAlisPro 1.171.42.57a (Rigaku OD, 2022)'
_computing_data_reduction 'CrysAlisPro 1.171.42.57a (Rigaku OD, 2022)'
_computing_molecular_graphics 'Olex2 1.5 (Dolomanov et al., 2009)'
_computing_publication_material 'Olex2 1.5 (Dolomanov et al., 2009)'
_computing_structure_refinement 'SHELXL 2014/7 (Sheldrick, 2015)'
_computing_structure_solution 'SHELXT 2014/4 (Sheldrick, 2014)'
_diffrn_ambient_temperature 90.15
_diffrn_detector_area_resol_mean 10.0000
_diffrn_detector_type HyPix3000
_diffrn_measured_fraction_theta_full 1.000
_diffrn_measured_fraction_theta_max 0.996
_diffrn_measurement_details
;
List of Runs (angles in degrees, time in seconds):

  # Type    Start    End  Width  t~exp~   \w     \q     \k     \f   Frames
#--------------------------------------------------------------------------
  1  \w   -108.00 -28.00   0.50    1.60    --  -42.75 -44.00  22.00  160
  2  \w    -50.00  23.00   0.50    1.60    --  -42.75  44.00 174.00  146
  3  \w    -21.00  50.00   0.50    1.60    --   44.32 -44.00  22.00  142
  4  \w     30.00 110.00   0.50    1.60    --   44.32  44.00 174.00  160
  5  \w   -161.00 -81.00   0.50    9.00    --  -95.95 -44.00  22.00  160
  6  \w     83.00 163.00   0.50    9.00    --   97.51  44.00 174.00  160
  7  \w    -99.00 -19.00   0.50    1.60    --  -42.75 138.00 -90.00  160
  8  \w    -25.00  31.00   0.50    1.60    --  -42.75  11.00 -60.00  112
  9  \w   -108.00 -33.00   0.50    1.60    --  -42.75 -32.00-150.00  150
 10  \w    -99.00 -19.00   0.50    1.60    --  -42.75 138.00-120.00  160
 11  \w    -43.00 -17.00   0.50    1.60    --  -42.75 -78.00-171.13   52
 12  \w    -43.00 -16.00   0.50    1.60    --  -42.75 -82.00   7.60   54
 13  \w    -43.00 -14.00   0.50    1.60    --  -42.75 -88.00 -23.51   58
 14  \w     19.00 101.00   0.50    1.60    --   44.32-138.00-120.00  164
 15  \w    -29.00  25.00   0.50    1.60    --   44.32 -11.00  60.00  108
 16  \w     64.00 111.00   0.50    1.60    --   44.32 138.00  60.00   94
 17  \w    -20.00  49.00   0.50    1.60    --   44.32 -43.00-150.00  138
 18  \w    -22.00  66.00   0.50    1.60    --   44.32 -65.00  90.00  176
 19  \w     17.00  43.00   0.50    1.60    --   44.32  85.00 -22.63   52
 20  \w     64.00 111.00   0.50    1.60    --   44.32 138.00  90.00   94
 21  \w   -127.00 -28.00   0.50    9.00    --  -95.95 145.00 120.00  198
 22  \w   -110.00 -31.00   0.50    9.00    --  -95.95 117.00 150.00  158
 23  \w    -57.00 -29.00   0.50    9.00    --  -95.95  50.00 -60.00   56
 24  \w    -83.00 -29.00   0.50    9.00    --  -95.95  68.00  90.00  108
 25  \w   -127.00 -28.00   0.50    9.00    --  -95.95 145.00-120.00  198
 26  \w   -161.00 -86.00   0.50    9.00    --  -95.95 -33.00-150.00  150
 27  \w   -163.00 -74.00   0.50    9.00    --  -95.95 -67.00   9.38  178
 28  \w    -83.00 -29.00   0.50    9.00    --  -95.95  68.00-180.00  108
 29  \w    -57.00 -29.00   0.50    9.00    --  -95.95  50.00-120.00   56
 30  \w   -110.00 -31.00   0.50    9.00    --  -95.95 117.00  60.00  158
 31  \w   -161.00 -86.00   0.50    9.00    --  -95.95 -33.00  90.00  150
 32  \w   -162.00 -79.00   0.50    9.00    --  -95.95 -50.00  60.00  166
 33  \w   -164.00 -78.00   0.50    9.00    --  -95.95 -86.00 150.00  172
 34  \w   -163.00 -72.00   0.50    9.00    --  -95.95 -73.00 101.47  182
 35  \w     31.00  83.00   0.50    9.00    --   97.51 -68.00 -30.00  104
 36  \w     31.00  57.00   0.50    9.00    --   97.51 -50.00   0.00   52
 37  \w     75.00 164.00   0.50    9.00    --   97.51  68.00 120.00  178
 38  \w     27.00 107.00   0.50    9.00    --   97.51 -96.00-120.00  160
 39  \w     31.00  83.00   0.50    9.00    --   97.51 -68.00 120.00  104
 40  \w     29.00 126.00   0.50    9.00    --   97.51 -86.00 -30.00  194
 41  \w     31.00  83.00   0.50    9.00    --   97.51 -68.00   0.00  104
 42  \w     31.00  57.00   0.50    9.00    --   97.51 -50.00  30.00   52
 43  \w     31.00  83.00   0.50    9.00    --   97.51 -68.00-120.00  104
 44  \w     31.00  57.00   0.50    9.00    --   97.51 -50.00 -30.00   52
 45  \w     27.00 107.00   0.50    9.00    --   97.51 -96.00 120.00  160
 46  \w     84.00 168.00   0.50    9.00    --   97.51  96.00-120.00  168
 47  \w    -43.00 -15.00   0.50    1.60    --  -42.75 -85.00-137.48   56
 48  \w    -42.00 -13.00   0.50    1.60    --  -42.75 -91.00  14.28   58
 49  \w    -43.00 -14.00   0.50    1.60    --  -42.75 -86.00 171.42   58
 50  \w   -108.00 -25.00   0.50    1.60    --  -42.75 -54.00 -30.00  166
 51  \w    -43.00 -16.00   0.50    1.60    --  -42.75 -81.00 119.68   54
 52  \w     27.00 111.00   0.50    1.60    --   44.32  55.00 -82.08  168
 53  \w     20.00 113.00   0.50    1.60    --   44.32  77.00  60.00  186
 54  \w     20.00 113.00   0.50    1.60    --   44.32  77.00 150.00  186
 55  \w     20.00 113.00   0.50    1.60    --   44.32  77.00 -30.00  186
 56  \w     15.00  43.00   0.50    1.60    --   44.32  90.00-113.78   56
 57  \w     15.00  43.00   0.50    1.60    --   44.32  89.00 101.04   56
 58  \w     23.00 111.00   0.50    1.60    --   44.32  65.00 -60.00  176
 59  \w     31.00 109.00   0.50    1.60    --   44.32  43.00-120.00  156
 60  \w     20.00 113.00   0.50    1.60    --   44.32  77.00  90.00  186
 61  \w   -162.00 -74.00   0.50    9.00    --  -95.95 -68.00 -30.00  176
 62  \w   -163.00 -72.00   0.50    9.00    --  -95.95 -73.00  -9.64  182
 63  \w   -164.00 -72.00   0.50    9.00    --  -95.95 -72.00 -50.88  184
 64  \w   -162.00 -79.00   0.50    9.00    --  -95.95 -50.00 -90.00  166
 65  \w     73.00 165.00   0.50    9.00    --   97.51  77.00  30.00  184
 66  \w     73.00 165.00   0.50    9.00    --   97.51  77.00  60.00  184
 67  \w     75.00 164.00   0.50    9.00    --   97.51  68.00 150.00  178
 68  \w     73.00 165.00   0.50    9.00    --   97.51  77.00-120.00  184
 69  \w     73.00 165.00   0.50    9.00    --   97.51  77.00-150.00  184
 70  \w     73.00 165.00   0.50    9.00    --   97.51  77.00-180.00  184
 71  \w     89.00 114.00   0.50    9.00    --   94.87 139.00 157.00   50
 72  \w    -94.00 -68.00   0.50    9.00    --  -93.31 -77.00-120.00   52
 73  \w    -97.00 -71.00   0.50    9.00    --  -93.31 -73.00-128.64   52
 74  \w    -97.00 -72.00   0.50    9.00    --  -93.31 -65.00-148.87   50
 75  \w   -100.00 -69.00   0.50    9.00    --  -93.31 -77.00-150.00   62
 76  \w    -97.00 -72.00   0.50    9.00    --  -93.31 -68.00-150.00   50
 77  \w   -100.00 -74.00   0.50    9.00    --  -93.31 -59.00-150.00   52
 78  \w     76.00 102.00   0.50    9.00    --   94.87  59.00-120.00   52
 79  \w     73.00  99.00   0.50    9.00    --   94.87  68.00-120.00   52
 80  \w     70.00  96.00   0.50    9.00    --   94.87  77.00-150.00   52
 81  \w    -97.00 -72.00   0.50    6.00    --  -93.31  84.00-119.00   50
 82  \w     73.00  98.00   0.50    6.00    --   94.87  69.00-126.12   50
 83  \w     -9.00  16.00   0.50    1.50    --   45.19 -44.00  22.00   50
 84  \w    -33.00  -8.00   0.50    1.50    --    8.00 113.00 116.22   50
 85  \w    -20.00   5.00   0.50    1.50    --   16.00 103.00-123.89   50
 86  \w    -11.00  14.00   0.50    1.50    --   24.00 101.00 -79.90   50
 87  \w    -18.00   7.00   0.50    1.50    --  -28.00-101.00  42.47   50
 88  \w     -7.00  18.00   0.50    1.50    --   28.00 101.00  -2.75   50
 89  \w     -1.00  24.00   0.50    1.50    --   32.00  98.00 -62.06   50
 90  \w      0.00  25.00   0.50    1.50    --   32.00  96.00-142.35   50
 91  \w    -32.00  -6.00   0.50    1.50    --  -36.00 -93.00  21.20   52
 92  \w    -30.00  -4.00   0.50    1.50    --  -36.00 -96.00 128.37   52
 93  \w    -32.00  -6.00   0.50    1.50    --  -36.00 -93.00-103.59   52
 94  \w      5.00  30.00   0.50    1.50    --   36.00  93.00  99.03   50
 95  \w      4.00  29.00   0.50    1.50    --   36.00  95.00-120.00   50
 96  \w    -30.00  -5.00   0.50    1.50    --  -36.00 -94.00 -27.54   50
 97  \w     11.00  36.00   0.50    1.50    --   40.00  89.00-133.91   50
 98  \w    -35.00 -10.00   0.50    1.50    --  -40.00 -93.00  83.72   50
 99  \w    -37.00 -11.00   0.50    1.50    --  -40.00 -87.00-133.19   52
100  \w     15.00  40.00   0.50    1.50    --   44.00  89.00   5.78   50
101  \w     14.00  39.00   0.50    1.50    --   44.00  92.00  98.69   50
102  \w    -43.00 -17.00   0.50    1.50    --  -44.00 -86.00-156.12   52
103  \w    -41.00 -15.00   0.50    1.50    --  -44.00 -90.00 102.29   52
104  \w    -43.00 -18.00   0.50    1.50    --  -44.00 -88.00 -60.52   50
105  \w    -43.00 -17.00   0.50    1.50    --  -44.00 -82.00   3.21   52
106  \w    -53.00 -27.00   0.50    1.50    --  -48.00 -69.00  40.78   52
107  \w    -49.00 -23.00   0.50    1.50    --  -48.00 -75.00 169.87   52
108  \w    -54.00 -28.00   0.50    1.50    --  -52.00 -77.00-152.73   52
109  \w    -56.00 -30.00   0.50    1.50    --  -52.00 -74.00 154.08   52
110  \w    -54.00 -28.00   0.50    1.50    --  -52.00 -74.00-132.57   52
111  \w     29.00  55.00   0.50    1.50    --   52.00  75.00  -7.28   52
112  \w    -57.00 -31.00   0.50    1.50    --  -56.00 -77.00  16.78   52
113  \w    -58.00 -32.00   0.50    1.50    --  -56.00 -74.00 -58.36   52
114  \w    -61.00 -35.00   0.50    1.50    --  -56.00 -70.00  67.61   52
115  \w    -57.00 -32.00   0.50    1.50    --  -56.00 -74.00  38.27   50
116  \w    -63.00 -37.00   0.50    1.50    --  -60.00 -70.00 179.90   52
117  \w     35.00  61.00   0.50    1.50    --   60.00  77.00  29.98   52
118  \w    -64.00 -38.00   0.50    1.50    --  -60.00 -70.00  46.19   52
119  \w    -64.00 -38.00   0.50    1.50    --  -60.00 -70.00 132.70   52
120  \w    -62.00 -36.00   0.50    1.50    --  -60.00 -76.00  32.33   52
121  \w    -61.00 -36.00   0.50    1.50    --  -60.00 -73.00  94.05   50
122  \w     35.00  61.00   0.50    1.50    --   60.00  77.00 -53.48   52
123  \w     39.00  65.00   0.50    1.50    --   64.00  77.00  10.50   52
124  \w    -66.00 -41.00   0.50    1.50    --  -64.00 -70.00-150.38   50
125  \w   -121.00 -95.00   0.50    1.50    --  -64.00 -70.00-150.38   52
126  \w    -67.00 -41.00   0.50    1.50    --  -64.00 -76.00 -79.86   52
127  \w    -68.00 -42.00   0.50    1.50    --  -64.00 -69.00  21.22   52
128  \w    -69.00 -44.00   0.50    1.50    --  -68.00 -73.00-119.95   50
129  \w    -71.00 -45.00   0.50    1.50    --  -68.00 -77.00 126.99   52
130  \w    -71.00 -45.00   0.50    1.50    --  -68.00 -77.00-143.38   52
131  \w    -75.00 -49.00   0.50    6.00    --  -72.00 -76.00 -40.46   52
132  \w    -74.00 -48.00   0.50    6.00    --  -72.00 -73.00 -11.84   52
133  \w    -73.00 -48.00   0.50    6.00    --  -72.00 -73.00 -90.61   50
134  \w    -72.00 -47.00   0.50    6.00    --  -72.00 -75.00-177.92   50
135  \w    -72.00 -47.00   0.50    6.00    --  -72.00 -77.00-112.00   50
136  \w    -73.00 -47.00   0.50    6.00    --  -72.00 -76.00 101.45   52
137  \w    -72.00 -47.00   0.50    6.00    --  -72.00 -75.00  15.38   50
138  \w    -73.00 -47.00   0.50    6.00    --  -72.00 -76.00  68.27   52
139  \w    -77.00 -52.00   0.50    6.00    --  -76.00 -72.00 151.38   50
140  \w    -77.00 -51.00   0.50    6.00    --  -76.00 -75.00 119.91   52
141  \w    -77.00 -51.00   0.50    6.00    --  -76.00 -75.00  28.40   52
142  \w    -77.00 -51.00   0.50    6.00    --  -76.00 -76.00  48.19   52
143  \w    -77.00 -52.00   0.50    6.00    --  -76.00 -73.00  92.27   50
144  \w    -76.00 -51.00   0.50    6.00    --  -76.00 -77.00 -51.89   50
145  \w    -76.00 -51.00   0.50    6.00    --  -76.00 -76.00 178.50   50
146  \w    -81.00 -55.00   0.50    6.00    --  -80.00 -75.00 -93.15   52
147  \w    -81.00 -55.00   0.50    6.00    --  -80.00 -77.00-131.81   52
148  \w    -82.00 -56.00   0.50    6.00    --  -80.00 -74.00 112.36   52
149  \w    -80.00 -55.00   0.50    6.00    --  -80.00 -76.00 -77.12   50
150  \w    -83.00 -57.00   0.50    6.00    --  -80.00 -77.00  -4.48   52
151  \w    -85.00 -60.00   0.50    6.00    --  -84.00 -72.00 162.98   50
152  \w    -85.00 -59.00   0.50    6.00    --  -84.00 -76.00  57.96   52
153  \w    123.00 149.00   0.50    6.00    --   84.00  69.00 -39.18   52
154  \w     62.00  88.00   0.50    6.00    --   84.00  69.00 -39.18   52
155  \w    -89.00 -63.00   0.50    6.00    --  -88.00 -77.00  43.62   52
156  \w    -91.00 -65.00   0.50    6.00    --  -88.00 -74.00  90.70   52
157  \w    -91.00 -65.00   0.50    6.00    --  -88.00 -69.00 -35.33   52
158  \w    -94.00 -69.00   0.50    6.00    --  -93.31 -75.00-164.23   50
159  \w   -139.00-113.00   0.50    6.00    --  -93.31 -75.00-164.23   52
160  \w    -95.00 -69.00   0.50    6.00    --  -93.31 -77.00 150.00   52
161  \w    -93.00 -68.00   0.50    6.00    --  -93.31 -77.00  90.00   50
162  \w   -157.00-131.00   0.50    6.00    --  -93.31 -77.00  90.00   52
163  \w    -93.00 -68.00   0.50    6.00    --  -93.31 -77.00 -60.00   50
164  \w    -96.00 -71.00   0.50    6.00    --  -93.31 -68.00 -90.00   50
165  \w   -154.00-128.00   0.50    6.00    --  -93.31 -68.00 -90.00   52
166  \w    -95.00 -69.00   0.50    6.00    --  -93.31 -77.00 -30.00   52
167  \w     29.00  54.00   0.50    6.00    --   94.87 -50.00 120.00   50
168  \w     70.00  96.00   0.50    6.00    --   94.87  77.00 -90.00   52
169  \w     74.00 100.00   0.50    6.00    --   94.87  68.00  90.00   52
;
_diffrn_measurement_device 'four-circle diffractometer'
_diffrn_measurement_device_type 'XtaLAB Synergy, Single source at home/near, HyPix3000'
_diffrn_measurement_method '\w scans'
_diffrn_radiation_type CuK\a
_diffrn_radiation_wavelength 1.54184
_diffrn_reflns_av_R_equivalents 0.0385
_diffrn_reflns_av_unetI/netI 0.0298
_diffrn_reflns_Laue_measured_fraction_full 1.000
_diffrn_reflns_Laue_measured_fraction_max 0.996
_diffrn_reflns_limit_h_max 13
_diffrn_reflns_limit_h_min -13
_diffrn_reflns_limit_k_max 14
_diffrn_reflns_limit_k_min -14
_diffrn_reflns_limit_l_max 15
_diffrn_reflns_limit_l_min -15
_diffrn_reflns_number 42890
_diffrn_reflns_point_group_measured_fraction_full 0.952
_diffrn_reflns_point_group_measured_fraction_max 0.942
_diffrn_reflns_theta_full 67.684
_diffrn_reflns_theta_max 69.618
_diffrn_reflns_theta_min 3.946
_exptl_absorpt_coefficient_mu 2.786
_exptl_absorpt_correction_T_max 1.00000
_exptl_absorpt_correction_T_min 0.91480
_exptl_absorpt_correction_type multi-scan
_exptl_absorpt_process_details
;
CrysAlisPro 1.171.42.57a (Rigaku Oxford Diffraction, 2022)
Empirical absorption correction using spherical harmonics,
implemented in SCALE3 ABSPACK scaling algorithm.
;
_exptl_crystal_colour purple
_exptl_crystal_colour_primary purple
_exptl_crystal_density_diffrn 1.365
_exptl_crystal_description block
_exptl_crystal_F_000 614
_exptl_crystal_size_max 0.25
_exptl_crystal_size_mid 0.23
_exptl_crystal_size_min 0.21
_refine_diff_density_max 0.904
_refine_diff_density_min -0.432
_refine_diff_density_rms 0.053
_refine_ls_abs_structure_details
;
 Flack x determined using 4220 quotients [(I+)-(I-)]/[(I+)+(I-)]
 (Parsons, Flack and Wagner, Acta Cryst. B69 (2013) 249-259).
;
_refine_ls_abs_structure_Flack -0.0082(17)
_refine_ls_extinction_method none
_refine_ls_goodness_of_fit_ref 1.062
_refine_ls_hydrogen_treatment constr
_refine_ls_matrix_type full
_refine_ls_number_parameters 734
_refine_ls_number_reflns 10092
_refine_ls_number_restraints 3
_refine_ls_restrained_S_all 1.062
_refine_ls_R_factor_all 0.0449
_refine_ls_R_factor_gt 0.0430
_refine_ls_shift/su_max 0.000
_refine_ls_shift/su_mean 0.000
_refine_ls_structure_factor_coef Fsqd
_refine_ls_weighting_details 'w=1/[\s^2^(Fo^2^)+(0.0780P)^2^+0.4282P] where P=(Fo^2^+2Fc^2^)/3'
_refine_ls_weighting_scheme calc
_refine_ls_wR_factor_gt 0.1145
_refine_ls_wR_factor_ref 0.1159
_reflns_Friedel_coverage 0.892
_reflns_Friedel_fraction_full 0.903
_reflns_Friedel_fraction_max 0.888
_reflns_number_gt 9694
_reflns_number_total 10092
_reflns_threshold_expression 'I > 2\s(I)'
_cod_data_source_file d4dt01338g2.cif
_cod_data_source_block 05
_cod_depositor_comments 'Adding full bibliography for 7716767--7716771.cif.'
_cod_original_cell_volume 1423.71(2)
_cod_database_code 7716770
_shelx_shelxl_version_number 2014/7
_shelx_space_group_comment
;
The symmetry employed for this shelxl refinement is uniquely defined
by the following loop, which should always be used as a source of
symmetry information in preference to the above space-group names.
They are only intended as comments.
;
_olex2_refinement_description
;
1. Fixed Uiso
 At 1.2 times of:
  All C(H) groups, All C(H,H) groups
 At 1.5 times of:
  All C(H,H,H) groups
2.a Secondary CH2 refined with riding coordinates:
 C13(H13A,H13B), C51(H51A,H51B), C50(H50A,H50B), C53(H53A,H53B), C52(H52A,
 H52B), C16(H16A,H16B), C14(H14A,H14B), C54(H54A,H54B), C12(H12A,H12B),
 C15(H15A,H15B), C55(H55A,H55B), C17(H17A,H17B), C31(H31A,H31B), C34(H34A,H34B),
  C33(H33A,H33B), C32(H32A,H32B), C35(H35A,H35B), C36(H36A,H36B)
2.b Aromatic/amide H refined with riding coordinates:
 C11(H11), C2(H2), C10(H10), C49(H49), C28(H28), C42(H42), C39(H39), C9(H9),
 C48(H48), C20(H20), C4(H4), C3(H3), C27(H27), C29(H29), C47(H47), C23(H23),
 C30(H30), C8(H8), C46(H46), C21(H21), C22(H22), C41(H41), C40(H40), C5(H5)
2.c Idealised Me refined as rotating group:
 C56(H56A,H56B,H56C), C18(H18A,H18B,H18C), C57(H57A,H57B,H57C), C37(H37A,H37B,
 H37C)
;
_olex2_submission_special_instructions 'No special instructions were received'
_oxdiff_exptl_absorpt_empirical_details
;
Empirical correction (ABSPACK) includes:
- Absorption correction using spherical harmonics
- Frame scaling
;

loop_
_space_group_symop_operation_xyz
'x, y, z'

loop_
_atom_site_label
_atom_site_type_symbol
_atom_site_fract_x
_atom_site_fract_y
_atom_site_fract_z
_atom_site_U_iso_or_equiv
_atom_site_adp_type
_atom_site_occupancy
_atom_site_site_symmetry_order
_atom_site_calc_flag
_atom_site_refinement_flags_posn
_atom_site_refinement_flags_adp
_atom_site_refinement_flags_occupancy
_atom_site_disorder_assembly
_atom_site_disorder_group
Fe1 Fe 0.17699(5) 0.49029(4) 0.49042(4) 0.02381(15) Uani 1 1 d . . . . .
F5 F 0.4945(3) 1.0813(3) 0.9685(3) 0.0479(7) Uani 1 1 d . . . . .
F8 F 0.3151(3) 1.1474(3) 0.9009(3) 0.0459(6) Uani 1 1 d . . . . .
F7 F 0.5327(3) 1.2919(3) 1.0302(3) 0.0560(8) Uani 1 1 d . . . . .
F2 F 0.8939(3) 1.0748(3) 0.5548(3) 0.0508(7) Uani 1 1 d . . . . .
F6 F 0.4837(3) 1.1740(3) 0.8398(3) 0.0496(7) Uani 1 1 d . . . . .
N6 N 0.2102(3) 0.4458(3) 0.6272(3) 0.0263(7) Uani 1 1 d . . . . .
N3 N 0.1374(3) 0.5228(3) 0.3455(3) 0.0262(7) Uani 1 1 d . . . . .
N1 N 0.0809(3) 0.6062(3) 0.5311(3) 0.0242(7) Uani 1 1 d . . . . .
N9 N 0.4190(3) 0.2802(3) 0.5302(3) 0.0258(7) Uani 1 1 d . . . . .
F4 F 0.6670(4) 1.0612(4) 0.4682(4) 0.0697(10) Uani 1 1 d . . . . .
N8 N -0.0275(3) 0.4937(3) 0.1708(3) 0.0292(7) Uani 1 1 d . . . . .
N4 N 0.0003(3) 0.3433(3) 0.3783(3) 0.0266(7) Uani 1 1 d . . . . .
N7 N 0.0890(3) 0.8062(3) 0.5816(3) 0.0274(7) Uani 1 1 d . . . . .
F3 F 0.7360(4) 0.9930(3) 0.6126(4) 0.0668(9) Uani 1 1 d . . . . .
N5 N 0.2867(3) 0.3852(3) 0.4646(3) 0.0256(7) Uani 1 1 d . . . . .
F1 F 0.8174(4) 1.2034(3) 0.6599(5) 0.0832(13) Uani 1 1 d . . . . .
N2 N 0.3423(3) 0.6521(3) 0.5937(3) 0.0263(7) Uani 1 1 d . . . . .
C13 C 0.1806(4) 0.9896(3) 0.5370(4) 0.0313(9) Uani 1 1 d . . . . .
H13A H 0.2123 1.0834 0.5693 0.038 Uiso 1 1 calc R U . . .
H13B H 0.2612 0.9666 0.5355 0.038 Uiso 1 1 calc R U . . .
C19 C 0.1910(4) 0.6166(3) 0.3139(4) 0.0273(8) Uani 1 1 d . . . . .
C11 C 0.4782(4) 0.6656(4) 0.6312(4) 0.0298(8) Uani 1 1 d . . . . .
H11 H 0.5000 0.5918 0.6101 0.036 Uiso 1 1 calc R U . . .
C1 C -0.0561(4) 0.6021(4) 0.4982(4) 0.0256(8) Uani 1 1 d . . . . .
C6 C -0.0518(4) 0.7270(4) 0.5299(4) 0.0260(8) Uani 1 1 d . . . . .
C38 C 0.3301(4) 0.3359(3) 0.3794(4) 0.0264(8) Uani 1 1 d . . . . .
C26 C -0.0679(4) 0.3405(3) 0.2693(4) 0.0265(8) Uani 1 1 d . . . . .
C44 C 0.3393(4) 0.3491(3) 0.5513(4) 0.0258(8) Uani 1 1 d . . . . .
C2 C -0.1842(4) 0.5005(4) 0.4470(4) 0.0287(8) Uani 1 1 d . . . . .
H2 H -0.1892 0.4152 0.4258 0.034 Uiso 1 1 calc R U . . .
C24 C 0.0890(4) 0.5984(4) 0.2043(4) 0.0304(9) Uani 1 1 d . . . . .
C10 C 0.5873(4) 0.7832(4) 0.6992(4) 0.0355(9) Uani 1 1 d . . . . .
H10 H 0.6818 0.7893 0.7225 0.043 Uiso 1 1 calc R U . . .
C51 C 0.6379(4) 0.3575(4) 0.7230(4) 0.0294(8) Uani 1 1 d . . . . .
H51A H 0.6005 0.4052 0.7719 0.035 Uiso 1 1 calc R U . . .
H51B H 0.7003 0.3260 0.7724 0.035 Uiso 1 1 calc R U . . .
C49 C 0.1545(4) 0.4751(4) 0.7042(4) 0.0313(9) Uani 1 1 d . . . . .
H49 H 0.0944 0.5212 0.6922 0.038 Uiso 1 1 calc R U . . .
C28 C -0.2482(4) 0.1418(4) 0.2079(4) 0.0322(9) Uani 1 1 d . . . . .
H28 H -0.3335 0.0731 0.1498 0.039 Uiso 1 1 calc R U . . .
C25 C 0.0079(4) 0.4513(4) 0.2578(4) 0.0265(8) Uani 1 1 d . . . . .
C00Y C 0.1627(4) 0.7282(3) 0.5811(3) 0.0258(8) Uani 1 1 d . . . . .
C7 C 0.3131(4) 0.7591(4) 0.6261(4) 0.0274(8) Uani 1 1 d . . . . .
C43 C 0.4125(4) 0.2695(4) 0.4208(4) 0.0281(8) Uani 1 1 d . . . . .
C42 C 0.4691(4) 0.2047(4) 0.3527(4) 0.0318(9) Uani 1 1 d . . . . .
H42 H 0.5253 0.1600 0.3805 0.038 Uiso 1 1 calc R U . . .
C39 C 0.3020(4) 0.3403(4) 0.2693(4) 0.0305(9) Uani 1 1 d . . . . .
H39 H 0.2464 0.3852 0.2410 0.037 Uiso 1 1 calc R U . . .
C9 C 0.5578(4) 0.8913(4) 0.7329(4) 0.0348(9) Uani 1 1 d . . . . .
H9 H 0.6312 0.9725 0.7801 0.042 Uiso 1 1 calc R U . . .
C48 C 0.1811(4) 0.4412(4) 0.7983(4) 0.0345(9) Uani 1 1 d . . . . .
H48 H 0.1390 0.4627 0.8494 0.041 Uiso 1 1 calc R U . . .
C20 C 0.3232(4) 0.7153(4) 0.3699(4) 0.0321(9) Uani 1 1 d . . . . .
H20 H 0.3945 0.7280 0.4437 0.038 Uiso 1 1 calc R U . . .
C50 C 0.5140(4) 0.2422(4) 0.6134(4) 0.0286(8) Uani 1 1 d . . . . .
H50A H 0.5516 0.1878 0.5701 0.034 Uiso 1 1 calc R U . . .
H50B H 0.4597 0.1913 0.6413 0.034 Uiso 1 1 calc R U . . .
C53 C 0.8493(4) 0.5525(4) 0.8044(4) 0.0337(9) Uani 1 1 d . . . . .
H53A H 0.8154 0.5910 0.8613 0.040 Uiso 1 1 calc R U . . .
H53B H 0.9130 0.5140 0.8421 0.040 Uiso 1 1 calc R U . . .
C4 C -0.2967(4) 0.6546(4) 0.4599(4) 0.0339(9) Uani 1 1 d . . . . .
H4 H -0.3810 0.6703 0.4452 0.041 Uiso 1 1 calc R U . . .
C52 C 0.7238(4) 0.4474(4) 0.6916(4) 0.0312(8) Uani 1 1 d . . . . .
H52A H 0.6646 0.4853 0.6480 0.037 Uiso 1 1 calc R U . . .
H52B H 0.7573 0.3998 0.6386 0.037 Uiso 1 1 calc R U . . .
C3 C -0.3036(4) 0.5297(4) 0.4287(4) 0.0332(9) Uani 1 1 d . . . . .
H3 H -0.3921 0.4629 0.3940 0.040 Uiso 1 1 calc R U . . .
C27 C -0.1918(4) 0.2400(4) 0.1806(4) 0.0308(8) Uani 1 1 d . . . . .
H27 H -0.2368 0.2384 0.1036 0.037 Uiso 1 1 calc R U . . .
C29 C -0.1803(4) 0.1448(4) 0.3185(4) 0.0321(9) Uani 1 1 d . . . . .
H29 H -0.2181 0.0791 0.3383 0.039 Uiso 1 1 calc R U . . .
C16 C -0.0152(5) 0.9427(4) 0.2083(4) 0.0365(10) Uani 1 1 d . . . . .
H16A H -0.1030 0.9468 0.2113 0.044 Uiso 1 1 calc R U . . .
H16B H -0.0305 0.8519 0.1701 0.044 Uiso 1 1 calc R U . . .
C47 C 0.2699(4) 0.3752(4) 0.8184(4) 0.0306(8) Uani 1 1 d . . . . .
H47 H 0.2905 0.3517 0.8837 0.037 Uiso 1 1 calc R U . . .
N11 N -0.0101(7) 0.2439(5) -0.0662(6) 0.0704(16) Uani 1 1 d . . . . .
O2 O 0.0703(7) 0.3533(4) -0.0205(5) 0.0923(18) Uani 1 1 d . . . . .
C23 C 0.1119(4) 0.6753(4) 0.1455(4) 0.0337(9) Uani 1 1 d . . . . .
H23 H 0.0423 0.6614 0.0702 0.040 Uiso 1 1 calc R U . . .
C14 C 0.0634(4) 0.9330(4) 0.4090(4) 0.0341(9) Uani 1 1 d . . . . .
H14A H 0.0453 0.8416 0.3704 0.041 Uiso 1 1 calc R U . . .
H14B H -0.0237 0.9405 0.4110 0.041 Uiso 1 1 calc R U . . .
C54 C 0.9327(4) 0.6574(4) 0.7839(4) 0.0319(9) Uani 1 1 d . . . . .
H54A H 0.8738 0.7051 0.7585 0.038 Uiso 1 1 calc R U . . .
H54B H 0.9545 0.6182 0.7182 0.038 Uiso 1 1 calc R U . . .
C30 C -0.0551(4) 0.2456(4) 0.4014(4) 0.0286(8) Uani 1 1 d . . . . .
H30 H -0.0065 0.2460 0.4773 0.034 Uiso 1 1 calc R U . . .
C12 C 0.1367(4) 0.9450(3) 0.6214(4) 0.0307(9) Uani 1 1 d . . . . .
H12A H 0.2173 0.9860 0.7021 0.037 Uiso 1 1 calc R U . . .
H12B H 0.0601 0.9728 0.6272 0.037 Uiso 1 1 calc R U . . .
C15 C 0.1004(4) 0.9991(4) 0.3350(4) 0.0350(9) Uani 1 1 d . . . . .
H15A H 0.1182 1.0905 0.3734 0.042 Uiso 1 1 calc R U . . .
H15B H 0.1878 0.9918 0.3332 0.042 Uiso 1 1 calc R U . . .
C45 C 0.2967(4) 0.3798(3) 0.6469(4) 0.0257(8) Uani 1 1 d . . . . .
C8 C 0.4190(4) 0.8789(4) 0.6964(4) 0.0319(9) Uani 1 1 d . . . . .
H8 H 0.3961 0.9518 0.7192 0.038 Uiso 1 1 calc R U . . .
C46 C 0.3282(4) 0.3442(3) 0.7402(4) 0.0289(8) Uani 1 1 d . . . . .
H46 H 0.3892 0.2989 0.7516 0.035 Uiso 1 1 calc R U . . .
O1 O -0.1179(7) 0.2060(5) -0.0547(7) 0.103(2) Uani 1 1 d . . . . .
C55 C 1.0693(5) 0.7501(4) 0.8940(4) 0.0367(9) Uani 1 1 d . . . . .
H55A H 1.0473 0.7890 0.9597 0.044 Uiso 1 1 calc R U . . .
H55B H 1.1281 0.7022 0.9193 0.044 Uiso 1 1 calc R U . . .
C17 C 0.0122(5) 1.0069(4) 0.1304(5) 0.0436(11) Uani 1 1 d . . . . .
H17A H 0.0966 0.9989 0.1226 0.052 Uiso 1 1 calc R U . . .
H17B H 0.0307 1.0984 0.1689 0.052 Uiso 1 1 calc R U . . .
C21 C 0.3449(5) 0.7930(4) 0.3130(4) 0.0354(9) Uani 1 1 d . . . . .
H21 H 0.4324 0.8617 0.3497 0.043 Uiso 1 1 calc R U . . .
C22 C 0.2428(5) 0.7738(4) 0.2038(4) 0.0366(10) Uani 1 1 d . . . . .
H22 H 0.2626 0.8293 0.1678 0.044 Uiso 1 1 calc R U . . .
C41 C 0.4387(4) 0.2095(4) 0.2438(4) 0.0350(9) Uani 1 1 d . . . . .
H41 H 0.4736 0.1657 0.1947 0.042 Uiso 1 1 calc R U . . .
C40 C 0.3578(4) 0.2770(4) 0.2029(4) 0.0343(9) Uani 1 1 d . . . . .
H40 H 0.3410 0.2791 0.1277 0.041 Uiso 1 1 calc R U . . .
C5 C -0.1709(4) 0.7569(4) 0.5118(4) 0.0316(9) Uani 1 1 d . . . . .
H5 H -0.1664 0.8420 0.5337 0.038 Uiso 1 1 calc R U . . .
B2 B 0.4580(5) 1.1745(4) 0.9365(5) 0.0319(10) Uani 1 1 d . . . . .
C31 C -0.1644(4) 0.4561(4) 0.0681(4) 0.0372(9) Uani 1 1 d . . . . .
H31A H -0.2298 0.3775 0.0597 0.045 Uiso 1 1 calc R U . . .
H31B H -0.1516 0.4357 -0.0051 0.045 Uiso 1 1 calc R U . . .
C34 C -0.3258(6) 0.6939(5) 0.1850(5) 0.0500(12) Uani 1 1 d . . . . .
H34A H -0.3141 0.7367 0.2667 0.060 Uiso 1 1 calc R U . . .
H34B H -0.2776 0.7594 0.1654 0.060 Uiso 1 1 calc R U . . .
C33 C -0.2530(5) 0.5960(5) 0.1839(5) 0.0488(12) Uani 1 1 d . . . . .
H33A H -0.1610 0.6349 0.2558 0.059 Uiso 1 1 calc R U . . .
H33B H -0.3113 0.5215 0.1872 0.059 Uiso 1 1 calc R U . . .
C56 C 1.1531(6) 0.8552(5) 0.8746(5) 0.0504(12) Uani 1 1 d . . . . .
H56A H 1.1840 0.8183 0.8157 0.076 Uiso 1 1 calc R U . . .
H56B H 1.2352 0.9147 0.9503 0.076 Uiso 1 1 calc R U . . .
H56C H 1.0942 0.9004 0.8454 0.076 Uiso 1 1 calc R U . . .
C32 C -0.2317(5) 0.5533(5) 0.0752(5) 0.0452(11) Uani 1 1 d . . . . .
H32A H -0.1722 0.6282 0.0732 0.054 Uiso 1 1 calc R U . . .
H32B H -0.3237 0.5171 0.0038 0.054 Uiso 1 1 calc R U . . .
C18 C -0.1126(6) 0.9477(5) 0.0064(5) 0.0529(13) Uani 1 1 d . . . . .
H18A H -0.0864 0.9811 -0.0457 0.079 Uiso 1 1 calc R U . . .
H18B H -0.1917 0.9689 0.0125 0.079 Uiso 1 1 calc R U . . .
H18C H -0.1399 0.8553 -0.0272 0.079 Uiso 1 1 calc R U . . .
C35 C -0.4797(6) 0.6375(6) 0.0992(6) 0.0591(14) Uani 1 1 d . . . . .
H35A H -0.5332 0.6035 0.1372 0.071 Uiso 1 1 calc R U . . .
H35B H -0.4967 0.5656 0.0274 0.071 Uiso 1 1 calc R U . . .
B1 B 0.7785(6) 1.0841(6) 0.5740(6) 0.0476(14) Uani 1 1 d . . . . .
C57 C 0.0207(6) 0.1484(6) -0.1423(6) 0.0612(15) Uani 1 1 d . . . . .
H57A H 0.0447 0.1790 -0.1968 0.092 Uiso 1 1 calc R U . . .
H57B H -0.0618 0.0690 -0.1887 0.092 Uiso 1 1 calc R U . . .
H57C H 0.1000 0.1332 -0.0923 0.092 Uiso 1 1 calc R U . . .
C37 C -0.4951(7) 0.7610(7) -0.0291(7) 0.0744(19) Uani 1 1 d . . . . .
H37A H -0.5253 0.6813 -0.0979 0.112 Uiso 1 1 calc R U . . .
H37B H -0.3931 0.8039 0.0071 0.112 Uiso 1 1 calc R U . . .
H37C H -0.5408 0.8160 -0.0555 0.112 Uiso 1 1 calc R U . . .
C36 C -0.5350(7) 0.7332(7) 0.0604(6) 0.0662(16) Uani 1 1 d . . . . .
H36A H -0.6386 0.6994 0.0262 0.079 Uiso 1 1 calc R U . . .
H36B H -0.4984 0.8136 0.1317 0.079 Uiso 1 1 calc R U . . .

loop_
_atom_site_aniso_label
_atom_site_aniso_U_11
_atom_site_aniso_U_22
_atom_site_aniso_U_33
_atom_site_aniso_U_23
_atom_site_aniso_U_13
_atom_site_aniso_U_12
Fe1 0.0196(3) 0.0233(3) 0.0329(3) 0.0117(2) 0.0150(2) 0.0102(2)
F5 0.0477(16) 0.0478(15) 0.0540(18) 0.0295(13) 0.0194(14) 0.0224(13)
F8 0.0281(12) 0.0422(14) 0.0566(17) 0.0158(12) 0.0152(12) 0.0075(10)
F7 0.0369(14) 0.0371(14) 0.0659(19) -0.0039(13) 0.0218(14) 0.0027(11)
F2 0.0482(16) 0.0641(18) 0.076(2) 0.0425(16) 0.0435(16) 0.0396(14)
F6 0.0740(19) 0.0441(15) 0.0650(19) 0.0335(14) 0.0506(17) 0.0346(14)
N6 0.0225(15) 0.0261(16) 0.0328(19) 0.0102(13) 0.0164(14) 0.0097(13)
N3 0.0222(15) 0.0253(15) 0.0356(18) 0.0139(14) 0.0155(14) 0.0110(13)
N1 0.0211(15) 0.0255(15) 0.0311(18) 0.0135(13) 0.0137(14) 0.0117(12)
N9 0.0197(14) 0.0209(14) 0.0386(19) 0.0112(13) 0.0147(14) 0.0099(12)
F4 0.0490(18) 0.093(3) 0.102(3) 0.061(2) 0.046(2) 0.0391(18)
N8 0.0254(16) 0.0300(16) 0.0347(19) 0.0141(14) 0.0165(15) 0.0090(13)
N4 0.0264(16) 0.0239(15) 0.038(2) 0.0134(14) 0.0202(15) 0.0140(13)
N7 0.0236(15) 0.0243(15) 0.0367(19) 0.0113(13) 0.0159(14) 0.0112(13)
F3 0.085(2) 0.066(2) 0.092(3) 0.0487(19) 0.066(2) 0.0382(18)
N5 0.0218(15) 0.0261(15) 0.0303(17) 0.0089(13) 0.0155(13) 0.0087(12)
F1 0.083(3) 0.0521(19) 0.137(4) 0.033(2) 0.067(3) 0.0437(19)
N2 0.0201(15) 0.0274(16) 0.0328(19) 0.0115(14) 0.0136(14) 0.0099(13)
C13 0.0251(18) 0.0193(17) 0.043(2) 0.0081(16) 0.0123(18) 0.0085(15)
C19 0.0257(18) 0.0252(18) 0.040(2) 0.0155(16) 0.0207(17) 0.0126(15)
C11 0.0204(17) 0.0295(19) 0.040(2) 0.0126(17) 0.0140(17) 0.0108(15)
C1 0.0196(17) 0.0297(19) 0.035(2) 0.0151(16) 0.0162(16) 0.0127(15)
C6 0.0224(18) 0.0273(18) 0.033(2) 0.0130(16) 0.0166(17) 0.0107(15)
C38 0.0184(16) 0.0220(16) 0.038(2) 0.0067(15) 0.0158(16) 0.0081(13)
C26 0.0222(17) 0.0263(18) 0.038(2) 0.0137(16) 0.0182(17) 0.0124(14)
C44 0.0193(16) 0.0231(17) 0.034(2) 0.0096(15) 0.0140(15) 0.0066(14)
C2 0.0214(17) 0.0270(18) 0.041(2) 0.0138(16) 0.0177(17) 0.0100(15)
C24 0.0276(19) 0.0294(19) 0.041(2) 0.0155(17) 0.0221(18) 0.0104(16)
C10 0.0242(19) 0.036(2) 0.045(3) 0.0149(19) 0.0155(19) 0.0117(17)
C51 0.0246(18) 0.036(2) 0.039(2) 0.0204(18) 0.0205(18) 0.0164(16)
C49 0.0312(19) 0.033(2) 0.041(2) 0.0153(17) 0.0250(18) 0.0177(16)
C28 0.0225(18) 0.0252(18) 0.044(3) 0.0112(17) 0.0151(18) 0.0047(15)
C25 0.0204(17) 0.0302(19) 0.033(2) 0.0128(16) 0.0146(16) 0.0123(15)
C00Y 0.0237(18) 0.0259(18) 0.030(2) 0.0108(15) 0.0139(16) 0.0112(15)
C7 0.0260(19) 0.0277(18) 0.033(2) 0.0134(16) 0.0167(16) 0.0116(15)
C43 0.0217(17) 0.0251(18) 0.037(2) 0.0110(16) 0.0160(17) 0.0072(14)
C42 0.0274(19) 0.0245(18) 0.046(3) 0.0102(17) 0.0217(18) 0.0121(15)
C39 0.0222(17) 0.0326(19) 0.039(2) 0.0126(17) 0.0185(17) 0.0102(15)
C9 0.0240(19) 0.032(2) 0.041(2) 0.0108(18) 0.0124(18) 0.0061(16)
C48 0.035(2) 0.039(2) 0.043(3) 0.0201(19) 0.026(2) 0.0190(18)
C20 0.0246(19) 0.034(2) 0.042(2) 0.0156(18) 0.0200(18) 0.0107(16)
C50 0.0213(17) 0.0270(18) 0.042(2) 0.0160(17) 0.0160(17) 0.0115(15)
C53 0.0259(19) 0.032(2) 0.043(2) 0.0162(18) 0.0165(18) 0.0090(16)
C4 0.0227(18) 0.041(2) 0.045(3) 0.0198(19) 0.0200(18) 0.0157(17)
C52 0.0252(18) 0.0290(19) 0.039(2) 0.0151(17) 0.0137(17) 0.0106(15)
C3 0.0223(18) 0.035(2) 0.046(3) 0.0175(18) 0.0189(18) 0.0110(16)
C27 0.0223(18) 0.033(2) 0.037(2) 0.0141(17) 0.0136(17) 0.0106(15)
C29 0.0273(19) 0.0254(18) 0.048(3) 0.0153(18) 0.0206(19) 0.0110(15)
C16 0.035(2) 0.029(2) 0.051(3) 0.0160(18) 0.025(2) 0.0125(17)
C47 0.0297(19) 0.0303(19) 0.037(2) 0.0173(17) 0.0178(18) 0.0114(16)
N11 0.100(4) 0.059(3) 0.103(4) 0.044(3) 0.082(4) 0.042(3)
O2 0.139(5) 0.054(3) 0.109(4) 0.026(3) 0.097(4) 0.025(3)
C23 0.030(2) 0.038(2) 0.040(2) 0.0202(18) 0.0197(18) 0.0132(17)
C14 0.028(2) 0.028(2) 0.048(3) 0.0147(18) 0.021(2) 0.0098(16)
C54 0.0286(19) 0.032(2) 0.042(2) 0.0167(18) 0.0202(18) 0.0125(16)
C30 0.0245(18) 0.0244(17) 0.042(2) 0.0142(16) 0.0182(17) 0.0111(15)
C12 0.0264(19) 0.0225(18) 0.040(2) 0.0074(16) 0.0156(17) 0.0114(15)
C15 0.030(2) 0.0271(19) 0.050(3) 0.0153(18) 0.021(2) 0.0106(16)
C45 0.0186(16) 0.0233(17) 0.035(2) 0.0090(15) 0.0140(15) 0.0081(14)
C8 0.0272(19) 0.0266(19) 0.040(2) 0.0109(17) 0.0152(18) 0.0101(15)
C46 0.0232(18) 0.0248(17) 0.040(2) 0.0105(16) 0.0171(17) 0.0099(14)
O1 0.133(5) 0.072(3) 0.183(6) 0.063(4) 0.140(5) 0.046(3)
C55 0.033(2) 0.033(2) 0.042(2) 0.0140(18) 0.0187(19) 0.0089(17)
C17 0.046(3) 0.036(2) 0.051(3) 0.018(2) 0.024(2) 0.013(2)
C21 0.032(2) 0.032(2) 0.050(3) 0.0193(19) 0.026(2) 0.0104(17)
C22 0.035(2) 0.036(2) 0.051(3) 0.023(2) 0.027(2) 0.0132(18)
C41 0.031(2) 0.035(2) 0.044(2) 0.0110(18) 0.0236(19) 0.0156(17)
C40 0.031(2) 0.035(2) 0.039(2) 0.0125(18) 0.0208(18) 0.0120(17)
C5 0.029(2) 0.032(2) 0.044(2) 0.0186(18) 0.0215(18) 0.0166(16)
B2 0.027(2) 0.027(2) 0.038(3) 0.0121(18) 0.014(2) 0.0071(17)
C31 0.028(2) 0.044(2) 0.045(3) 0.026(2) 0.0159(19) 0.0121(17)
C34 0.049(3) 0.048(3) 0.054(3) 0.021(2) 0.025(2) 0.019(2)
C33 0.040(3) 0.047(3) 0.049(3) 0.024(2) 0.013(2) 0.006(2)
C56 0.048(3) 0.043(3) 0.051(3) 0.018(2) 0.023(2) 0.002(2)
C32 0.032(2) 0.043(2) 0.057(3) 0.022(2) 0.017(2) 0.0121(19)
C18 0.056(3) 0.054(3) 0.054(3) 0.025(3) 0.029(3) 0.019(3)
C35 0.047(3) 0.062(3) 0.067(4) 0.023(3) 0.031(3) 0.014(3)
B1 0.051(3) 0.052(3) 0.077(4) 0.042(3) 0.046(3) 0.037(3)
C57 0.054(3) 0.059(3) 0.084(4) 0.027(3) 0.048(3) 0.020(3)
C37 0.057(4) 0.079(4) 0.096(5) 0.046(4) 0.035(4) 0.026(3)
C36 0.047(3) 0.082(4) 0.073(4) 0.028(3) 0.030(3) 0.033(3)

loop_
_atom_type_symbol
_atom_type_description
_atom_type_scat_dispersion_real
_atom_type_scat_dispersion_imag
_atom_type_scat_source
C C 0.0181 0.0091 'International Tables Vol C Tables 4.2.6.8 and 6.1.1.4'
H H 0.0000 0.0000 'International Tables Vol C Tables 4.2.6.8 and 6.1.1.4'
B B 0.0090 0.0039 'International Tables Vol C Tables 4.2.6.8 and 6.1.1.4'
F F 0.0727 0.0534 'International Tables Vol C Tables 4.2.6.8 and 6.1.1.4'
Fe Fe -1.1336 3.1974 'International Tables Vol C Tables 4.2.6.8 and 6.1.1.4'
N N 0.0311 0.0180 'International Tables Vol C Tables 4.2.6.8 and 6.1.1.4'
O O 0.0492 0.0322 'International Tables Vol C Tables 4.2.6.8 and 6.1.1.4'

loop_
_geom_angle_atom_site_label_1
_geom_angle_atom_site_label_2
_geom_angle_atom_site_label_3
_geom_angle
_geom_angle_site_symmetry_1
_geom_angle_site_symmetry_3
_geom_angle_publ_flag
N6 Fe1 N3 176.14(15) . . ?
N6 Fe1 N1 96.58(13) . . ?
N6 Fe1 N4 95.93(14) . . ?
N6 Fe1 N5 80.55(14) . . ?
N6 Fe1 N2 89.94(14) . . ?
N3 Fe1 N1 85.71(13) . . ?
N3 Fe1 N2 93.51(14) . . ?
N1 Fe1 N2 80.44(13) . . ?
N4 Fe1 N3 80.79(14) . . ?
N4 Fe1 N1 93.82(13) . . ?
N4 Fe1 N2 172.25(14) . . ?
N5 Fe1 N3 97.40(14) . . ?
N5 Fe1 N1 174.76(16) . . ?
N5 Fe1 N4 90.85(13) . . ?
N5 Fe1 N2 95.13(13) . . ?
C49 N6 Fe1 125.4(3) . . ?
C49 N6 C45 117.2(4) . . ?
C45 N6 Fe1 117.4(3) . . ?
C19 N3 Fe1 138.3(3) . . ?
C25 N3 Fe1 113.5(3) . . ?
C25 N3 C19 106.3(4) . . ?
C1 N1 Fe1 138.1(3) . . ?
C00Y N1 Fe1 113.4(3) . . ?
C00Y N1 C1 106.1(3) . . ?
C44 N9 C43 106.3(3) . . ?
C44 N9 C50 128.2(3) . . ?
C43 N9 C50 124.7(3) . . ?
C24 N8 C31 122.8(4) . . ?
C25 N8 C24 106.2(3) . . ?
C25 N8 C31 130.4(3) . . ?
C26 N4 Fe1 116.3(3) . . ?
C26 N4 C30 118.3(3) . . ?
C30 N4 Fe1 125.4(3) . . ?
C6 N7 C12 123.4(3) . . ?
C00Y N7 C6 106.0(3) . . ?
C00Y N7 C12 130.5(3) . . ?
C38 N5 Fe1 138.3(3) . . ?
C44 N5 Fe1 114.8(3) . . ?
C44 N5 C38 106.9(3) . . ?
C11 N2 Fe1 126.3(3) . . ?
C11 N2 C7 117.9(3) . . ?
C7 N2 Fe1 115.8(3) . . ?
H13A C13 H13B 107.7 . . ?
C14 C13 H13A 108.8 . . ?
C14 C13 H13B 108.8 . . ?
C14 C13 C12 113.8(3) . . ?
C12 C13 H13A 108.8 . . ?
C12 C13 H13B 108.8 . . ?
N3 C19 C24 108.1(3) . . ?
N3 C19 C20 131.6(4) . . ?
C24 C19 C20 120.3(4) . . ?
N2 C11 H11 118.7 . . ?
N2 C11 C10 122.5(4) . . ?
C10 C11 H11 118.7 . . ?
N1 C1 C6 108.2(3) . . ?
N1 C1 C2 131.6(3) . . ?
C2 C1 C6 120.1(3) . . ?
N7 C6 C1 106.8(3) . . ?
C5 C6 N7 130.2(4) . . ?
C5 C6 C1 123.0(4) . . ?
N5 C38 C43 107.4(4) . . ?
C39 C38 N5 131.6(4) . . ?
C39 C38 C43 121.0(3) . . ?
N4 C26 C25 111.5(3) . . ?
N4 C26 C27 122.0(4) . . ?
C27 C26 C25 126.5(4) . . ?
N9 C44 C45 130.9(4) . . ?
N5 C44 N9 111.9(3) . . ?
N5 C44 C45 117.0(3) . . ?
C1 C2 H2 121.4 . . ?
C3 C2 C1 117.2(3) . . ?
C3 C2 H2 121.4 . . ?
N8 C24 C19 107.1(4) . . ?
N8 C24 C23 130.4(4) . . ?
C19 C24 C23 122.5(4) . . ?
C11 C10 H10 120.2 . . ?
C9 C10 C11 119.6(4) . . ?
C9 C10 H10 120.2 . . ?
H51A C51 H51B 107.6 . . ?
C50 C51 H51A 108.7 . . ?
C50 C51 H51B 108.7 . . ?
C52 C51 H51A 108.7 . . ?
C52 C51 H51B 108.7 . . ?
C52 C51 C50 114.1(3) . . ?
N6 C49 H49 118.5 . . ?
N6 C49 C48 122.9(4) . . ?
C48 C49 H49 118.5 . . ?
C27 C28 H28 120.1 . . ?
C29 C28 H28 120.1 . . ?
C29 C28 C27 119.8(4) . . ?
N3 C25 N8 112.3(3) . . ?
N3 C25 C26 116.0(4) . . ?
N8 C25 C26 131.7(4) . . ?
N1 C00Y N7 112.8(3) . . ?
N1 C00Y C7 117.2(3) . . ?
N7 C00Y C7 129.9(3) . . ?
N2 C7 C00Y 111.1(3) . . ?
N2 C7 C8 121.7(4) . . ?
C8 C7 C00Y 127.2(3) . . ?
N9 C43 C38 107.4(3) . . ?
N9 C43 C42 131.1(4) . . ?
C38 C43 C42 121.4(4) . . ?
C43 C42 H42 121.8 . . ?
C41 C42 C43 116.5(4) . . ?
C41 C42 H42 121.8 . . ?
C38 C39 H39 121.3 . . ?
C40 C39 C38 117.5(4) . . ?
C40 C39 H39 121.3 . . ?
C10 C9 H9 120.7 . . ?
C10 C9 C8 118.6(4) . . ?
C8 C9 H9 120.7 . . ?
C49 C48 H48 120.2 . . ?
C49 C48 C47 119.6(4) . . ?
C47 C48 H48 120.2 . . ?
C19 C20 H20 121.4 . . ?
C21 C20 C19 117.2(4) . . ?
C21 C20 H20 121.4 . . ?
N9 C50 C51 112.7(3) . . ?
N9 C50 H50A 109.1 . . ?
N9 C50 H50B 109.1 . . ?
C51 C50 H50A 109.1 . . ?
C51 C50 H50B 109.1 . . ?
H50A C50 H50B 107.8 . . ?
H53A C53 H53B 107.6 . . ?
C52 C53 H53A 108.6 . . ?
C52 C53 H53B 108.6 . . ?
C54 C53 H53A 108.6 . . ?
C54 C53 H53B 108.6 . . ?
C54 C53 C52 114.6(4) . . ?
C3 C4 H4 118.9 . . ?
C5 C4 H4 118.9 . . ?
C5 C4 C3 122.3(4) . . ?
C51 C52 C53 110.4(4) . . ?
C51 C52 H52A 109.6 . . ?
C51 C52 H52B 109.6 . . ?
C53 C52 H52A 109.6 . . ?
C53 C52 H52B 109.6 . . ?
H52A C52 H52B 108.1 . . ?
C2 C3 C4 121.6(4) . . ?
C2 C3 H3 119.2 . . ?
C4 C3 H3 119.2 . . ?
C26 C27 C28 118.4(4) . . ?
C26 C27 H27 120.8 . . ?
C28 C27 H27 120.8 . . ?
C28 C29 H29 120.5 . . ?
C28 C29 C30 118.9(4) . . ?
C30 C29 H29 120.5 . . ?
H16A C16 H16B 107.5 . . ?
C15 C16 H16A 108.5 . . ?
C15 C16 H16B 108.5 . . ?
C15 C16 C17 115.1(4) . . ?
C17 C16 H16A 108.5 . . ?
C17 C16 H16B 108.5 . . ?
C48 C47 H47 120.9 . . ?
C48 C47 C46 118.3(4) . . ?
C46 C47 H47 120.9 . . ?
O2 N11 O1 125.3(5) . . ?
O2 N11 C57 117.5(5) . . ?
O1 N11 C57 117.1(5) . . ?
C24 C23 H23 122.0 . . ?
C22 C23 C24 116.1(4) . . ?
C22 C23 H23 122.0 . . ?
C13 C14 H14A 109.2 . . ?
C13 C14 H14B 109.2 . . ?
H14A C14 H14B 107.9 . . ?
C15 C14 C13 112.2(3) . . ?
C15 C14 H14A 109.2 . . ?
C15 C14 H14B 109.2 . . ?
C53 C54 H54A 108.9 . . ?
C53 C54 H54B 108.9 . . ?
C53 C54 C55 113.5(4) . . ?
H54A C54 H54B 107.7 . . ?
C55 C54 H54A 108.9 . . ?
C55 C54 H54B 108.9 . . ?
N4 C30 C29 122.5(4) . . ?
N4 C30 H30 118.7 . . ?
C29 C30 H30 118.7 . . ?
N7 C12 C13 113.0(3) . . ?
N7 C12 H12A 109.0 . . ?
N7 C12 H12B 109.0 . . ?
C13 C12 H12A 109.0 . . ?
C13 C12 H12B 109.0 . . ?
H12A C12 H12B 107.8 . . ?
C16 C15 C14 112.1(3) . . ?
C16 C15 H15A 109.2 . . ?
C16 C15 H15B 109.2 . . ?
C14 C15 H15A 109.2 . . ?
C14 C15 H15B 109.2 . . ?
H15A C15 H15B 107.9 . . ?
N6 C45 C44 109.8(3) . . ?
N6 C45 C46 122.5(3) . . ?
C46 C45 C44 127.6(3) . . ?
C7 C8 H8 120.1 . . ?
C9 C8 C7 119.7(4) . . ?
C9 C8 H8 120.1 . . ?
C47 C46 H46 120.3 . . ?
C45 C46 C47 119.5(4) . . ?
C45 C46 H46 120.3 . . ?
C54 C55 H55A 108.8 . . ?
C54 C55 H55B 108.8 . . ?
H55A C55 H55B 107.7 . . ?
C56 C55 C54 113.9(4) . . ?
C56 C55 H55A 108.8 . . ?
C56 C55 H55B 108.8 . . ?
C16 C17 H17A 109.4 . . ?
C16 C17 H17B 109.4 . . ?
C16 C17 C18 111.4(4) . . ?
H17A C17 H17B 108.0 . . ?
C18 C17 H17A 109.4 . . ?
C18 C17 H17B 109.4 . . ?
C20 C21 H21 119.0 . . ?
C20 C21 C22 122.0(4) . . ?
C22 C21 H21 119.0 . . ?
C23 C22 H22 119.0 . . ?
C21 C22 C23 121.9(4) . . ?
C21 C22 H22 119.0 . . ?
C42 C41 H41 118.9 . . ?
C42 C41 C40 122.2(4) . . ?
C40 C41 H41 118.9 . . ?
C39 C40 C41 121.4(4) . . ?
C39 C40 H40 119.3 . . ?
C41 C40 H40 119.3 . . ?
C6 C5 H5 122.1 . . ?
C4 C5 C6 115.8(4) . . ?
C4 C5 H5 122.1 . . ?
F5 B2 F8 109.6(4) . . ?
F5 B2 F6 108.9(4) . . ?
F8 B2 F6 108.2(4) . . ?
F7 B2 F5 111.0(4) . . ?
F7 B2 F8 109.0(4) . . ?
F7 B2 F6 110.1(4) . . ?
N8 C31 H31A 108.4 . . ?
N8 C31 H31B 108.4 . . ?
N8 C31 C32 115.7(4) . . ?
H31A C31 H31B 107.4 . . ?
C32 C31 H31A 108.4 . . ?
C32 C31 H31B 108.4 . . ?
H34A C34 H34B 107.6 . . ?
C33 C34 H34A 108.7 . . ?
C33 C34 H34B 108.7 . . ?
C35 C34 H34A 108.7 . . ?
C35 C34 H34B 108.7 . . ?
C35 C34 C33 114.4(5) . . ?
C34 C33 H33A 109.3 . . ?
C34 C33 H33B 109.3 . . ?
H33A C33 H33B 107.9 . . ?
C32 C33 C34 111.8(4) . . ?
C32 C33 H33A 109.3 . . ?
C32 C33 H33B 109.3 . . ?
C55 C56 H56A 109.5 . . ?
C55 C56 H56B 109.5 . . ?
C55 C56 H56C 109.5 . . ?
H56A C56 H56B 109.5 . . ?
H56A C56 H56C 109.5 . . ?
H56B C56 H56C 109.5 . . ?
C31 C32 H32A 108.7 . . ?
C31 C32 H32B 108.7 . . ?
C33 C32 C31 114.1(4) . . ?
C33 C32 H32A 108.7 . . ?
C33 C32 H32B 108.7 . . ?
H32A C32 H32B 107.6 . . ?
C17 C18 H18A 109.5 . . ?
C17 C18 H18B 109.5 . . ?
C17 C18 H18C 109.5 . . ?
H18A C18 H18B 109.5 . . ?
H18A C18 H18C 109.5 . . ?
H18B C18 H18C 109.5 . . ?
C34 C35 H35A 108.9 . . ?
C34 C35 H35B 108.9 . . ?
C34 C35 C36 113.4(5) . . ?
H35A C35 H35B 107.7 . . ?
C36 C35 H35A 108.9 . . ?
C36 C35 H35B 108.9 . . ?
F4 B1 F2 110.3(5) . . ?
F3 B1 F2 109.0(4) . . ?
F3 B1 F4 107.9(5) . . ?
F1 B1 F2 108.8(5) . . ?
F1 B1 F4 110.9(4) . . ?
F1 B1 F3 109.8(5) . . ?
N11 C57 H57A 109.5 . . ?
N11 C57 H57B 109.5 . . ?
N11 C57 H57C 109.5 . . ?
H57A C57 H57B 109.5 . . ?
H57A C57 H57C 109.5 . . ?
H57B C57 H57C 109.5 . . ?
H37A C37 H37B 109.5 . . ?
H37A C37 H37C 109.5 . . ?
H37B C37 H37C 109.5 . . ?
C36 C37 H37A 109.5 . . ?
C36 C37 H37B 109.5 . . ?
C36 C37 H37C 109.5 . . ?
C35 C36 H36A 108.8 . . ?
C35 C36 H36B 108.8 . . ?
C37 C36 C35 113.7(5) . . ?
C37 C36 H36A 108.8 . . ?
C37 C36 H36B 108.8 . . ?
H36A C36 H36B 107.7 . . ?

loop_
_geom_bond_atom_site_label_1
_geom_bond_atom_site_label_2
_geom_bond_distance
_geom_bond_site_symmetry_2
_geom_bond_publ_flag
Fe1 N6 1.960(4) . ?
Fe1 N3 1.976(4) . ?
Fe1 N1 1.979(3) . ?
Fe1 N4 1.973(3) . ?
Fe1 N5 1.962(3) . ?
Fe1 N2 1.988(3) . ?
F5 B2 1.389(6) . ?
F8 B2 1.395(5) . ?
F7 B2 1.371(5) . ?
F2 B1 1.398(6) . ?
F6 B2 1.395(6) . ?
N6 C49 1.360(5) . ?
N6 C45 1.368(5) . ?
N3 C19 1.384(5) . ?
N3 C25 1.335(5) . ?
N1 C1 1.396(5) . ?
N1 C00Y 1.328(5) . ?
N9 C44 1.369(5) . ?
N9 C43 1.381(5) . ?
N9 C50 1.482(5) . ?
F4 B1 1.390(8) . ?
N8 C24 1.389(5) . ?
N8 C25 1.355(6) . ?
N8 C31 1.478(6) . ?
N4 C26 1.350(6) . ?
N4 C30 1.352(5) . ?
N7 C6 1.397(5) . ?
N7 C00Y 1.362(5) . ?
N7 C12 1.473(5) . ?
F3 B1 1.384(6) . ?
N5 C38 1.393(5) . ?
N5 C44 1.327(6) . ?
F1 B1 1.378(7) . ?
N2 C11 1.349(5) . ?
N2 C7 1.365(5) . ?
C13 H13A 0.9900 . ?
C13 H13B 0.9900 . ?
C13 C14 1.532(6) . ?
C13 C12 1.536(6) . ?
C19 C24 1.395(6) . ?
C19 C20 1.407(5) . ?
C11 H11 0.9500 . ?
C11 C10 1.388(6) . ?
C1 C6 1.402(5) . ?
C1 C2 1.401(5) . ?
C6 C5 1.392(5) . ?
C38 C43 1.404(6) . ?
C38 C39 1.390(6) . ?
C26 C25 1.470(5) . ?
C26 C27 1.396(6) . ?
C44 C45 1.468(5) . ?
C2 H2 0.9500 . ?
C2 C3 1.390(5) . ?
C24 C23 1.398(6) . ?
C10 H10 0.9500 . ?
C10 C9 1.380(6) . ?
C51 H51A 0.9900 . ?
C51 H51B 0.9900 . ?
C51 C50 1.548(6) . ?
C51 C52 1.510(5) . ?
C49 H49 0.9500 . ?
C49 C48 1.370(6) . ?
C28 H28 0.9500 . ?
C28 C27 1.398(6) . ?
C28 C29 1.365(7) . ?
C00Y C7 1.455(5) . ?
C7 C8 1.391(6) . ?
C43 C42 1.408(5) . ?
C42 H42 0.9500 . ?
C42 C41 1.374(7) . ?
C39 H39 0.9500 . ?
C39 C40 1.380(6) . ?
C9 H9 0.9500 . ?
C9 C8 1.383(6) . ?
C48 H48 0.9500 . ?
C48 C47 1.388(6) . ?
C20 H20 0.9500 . ?
C20 C21 1.382(6) . ?
C50 H50A 0.9900 . ?
C50 H50B 0.9900 . ?
C53 H53A 0.9900 . ?
C53 H53B 0.9900 . ?
C53 C52 1.527(6) . ?
C53 C54 1.523(6) . ?
C4 H4 0.9500 . ?
C4 C3 1.394(6) . ?
C4 C5 1.388(6) . ?
C52 H52A 0.9900 . ?
C52 H52B 0.9900 . ?
C3 H3 0.9500 . ?
C27 H27 0.9500 . ?
C29 H29 0.9500 . ?
C29 C30 1.388(6) . ?
C16 H16A 0.9900 . ?
C16 H16B 0.9900 . ?
C16 C15 1.514(7) . ?
C16 C17 1.519(7) . ?
C47 H47 0.9500 . ?
C47 C46 1.396(6) . ?
N11 O2 1.212(7) . ?
N11 O1 1.246(7) . ?
N11 C57 1.464(7) . ?
C23 H23 0.9500 . ?
C23 C22 1.394(6) . ?
C14 H14A 0.9900 . ?
C14 H14B 0.9900 . ?
C14 C15 1.524(6) . ?
C54 H54A 0.9900 . ?
C54 H54B 0.9900 . ?
C54 C55 1.524(6) . ?
C30 H30 0.9500 . ?
C12 H12A 0.9900 . ?
C12 H12B 0.9900 . ?
C15 H15A 0.9900 . ?
C15 H15B 0.9900 . ?
C45 C46 1.373(6) . ?
C8 H8 0.9500 . ?
C46 H46 0.9500 . ?
C55 H55A 0.9900 . ?
C55 H55B 0.9900 . ?
C55 C56 1.518(6) . ?
C17 H17A 0.9900 . ?
C17 H17B 0.9900 . ?
C17 C18 1.528(8) . ?
C21 H21 0.9500 . ?
C21 C22 1.387(7) . ?
C22 H22 0.9500 . ?
C41 H41 0.9500 . ?
C41 C40 1.402(6) . ?
C40 H40 0.9500 . ?
C5 H5 0.9500 . ?
C31 H31A 0.9900 . ?
C31 H31B 0.9900 . ?
C31 C32 1.504(7) . ?
C34 H34A 0.9900 . ?
C34 H34B 0.9900 . ?
C34 C33 1.553(8) . ?
C34 C35 1.505(8) . ?
C33 H33A 0.9900 . ?
C33 H33B 0.9900 . ?
C33 C32 1.490(8) . ?
C56 H56A 0.9800 . ?
C56 H56B 0.9800 . ?
C56 H56C 0.9800 . ?
C32 H32A 0.9900 . ?
C32 H32B 0.9900 . ?
C18 H18A 0.9800 . ?
C18 H18B 0.9800 . ?
C18 H18C 0.9800 . ?
C35 H35A 0.9900 . ?
C35 H35B 0.9900 . ?
C35 C36 1.538(9) . ?
C57 H57A 0.9800 . ?
C57 H57B 0.9800 . ?
C57 H57C 0.9800 . ?
C37 H37A 0.9800 . ?
C37 H37B 0.9800 . ?
C37 H37C 0.9800 . ?
C37 C36 1.489(10) . ?
C36 H36A 0.9900 . ?
C36 H36B 0.9900 . ?

loop_
_geom_torsion_atom_site_label_1
_geom_torsion_atom_site_label_2
_geom_torsion_atom_site_label_3
_geom_torsion_atom_site_label_4
_geom_torsion
_geom_torsion_site_symmetry_1
_geom_torsion_site_symmetry_2
_geom_torsion_site_symmetry_3
_geom_torsion_site_symmetry_4
_geom_torsion_publ_flag
Fe1 N6 C49 C48 179.8(3) . . . . ?
Fe1 N6 C45 C44 -3.8(4) . . . . ?
Fe1 N6 C45 C46 179.6(3) . . . . ?
Fe1 N3 C19 C24 -162.1(3) . . . . ?
Fe1 N3 C19 C20 20.1(7) . . . . ?
Fe1 N3 C25 N8 166.3(2) . . . . ?
Fe1 N3 C25 C26 -15.8(4) . . . . ?
Fe1 N1 C1 C6 -160.0(3) . . . . ?
Fe1 N1 C1 C2 22.7(7) . . . . ?
Fe1 N1 C00Y N7 164.7(3) . . . . ?
Fe1 N1 C00Y C7 -15.2(5) . . . . ?
Fe1 N4 C26 C25 0.3(4) . . . . ?
Fe1 N4 C26 C27 178.1(3) . . . . ?
Fe1 N4 C30 C29 179.9(3) . . . . ?
Fe1 N5 C38 C43 178.3(3) . . . . ?
Fe1 N5 C38 C39 -3.8(7) . . . . ?
Fe1 N5 C44 N9 -177.7(2) . . . . ?
Fe1 N5 C44 C45 6.4(4) . . . . ?
Fe1 N2 C11 C10 177.2(3) . . . . ?
Fe1 N2 C7 C00Y 3.1(4) . . . . ?
Fe1 N2 C7 C8 -178.8(3) . . . . ?
N6 C49 C48 C47 0.8(6) . . . . ?
N6 C45 C46 C47 0.4(6) . . . . ?
N3 C19 C24 N8 0.7(4) . . . . ?
N3 C19 C24 C23 -178.0(3) . . . . ?
N3 C19 C20 C21 178.8(4) . . . . ?
N1 C1 C6 N7 0.3(4) . . . . ?
N1 C1 C6 C5 -178.5(4) . . . . ?
N1 C1 C2 C3 177.9(4) . . . . ?
N1 C00Y C7 N2 8.0(5) . . . . ?
N1 C00Y C7 C8 -169.9(4) . . . . ?
N9 C44 C45 N6 -176.7(4) . . . . ?
N9 C44 C45 C46 -0.3(6) . . . . ?
N9 C43 C42 C41 177.7(4) . . . . ?
N8 C24 C23 C22 -179.5(4) . . . . ?
N8 C31 C32 C33 -56.3(5) . . . . ?
N4 C26 C25 N3 10.2(4) . . . . ?
N4 C26 C25 N8 -172.3(4) . . . . ?
N4 C26 C27 C28 2.0(5) . . . . ?
N7 C6 C5 C4 -178.4(4) . . . . ?
N7 C00Y C7 N2 -171.9(4) . . . . ?
N7 C00Y C7 C8 10.2(7) . . . . ?
N5 C38 C43 N9 -0.5(4) . . . . ?
N5 C38 C43 C42 178.0(3) . . . . ?
N5 C38 C39 C40 -177.6(4) . . . . ?
N5 C44 C45 N6 -1.7(5) . . . . ?
N5 C44 C45 C46 174.6(4) . . . . ?
N2 C11 C10 C9 1.4(7) . . . . ?
N2 C7 C8 C9 1.4(7) . . . . ?
C13 C14 C15 C16 179.8(3) . . . . ?
C19 N3 C25 N8 -0.9(4) . . . . ?
C19 N3 C25 C26 177.1(3) . . . . ?
C19 C24 C23 C22 -1.1(6) . . . . ?
C19 C20 C21 C22 -1.5(6) . . . . ?
C11 N2 C7 C00Y -178.7(4) . . . . ?
C11 N2 C7 C8 -0.6(6) . . . . ?
C11 C10 C9 C8 -0.6(7) . . . . ?
C1 N1 C00Y N7 -1.3(5) . . . . ?
C1 N1 C00Y C7 178.8(3) . . . . ?
C1 C6 C5 C4 0.1(6) . . . . ?
C1 C2 C3 C4 -0.2(7) . . . . ?
C6 N7 C00Y N1 1.5(5) . . . . ?
C6 N7 C00Y C7 -178.6(4) . . . . ?
C6 N7 C12 C13 -105.2(4) . . . . ?
C6 C1 C2 C3 0.8(6) . . . . ?
C38 N5 C44 N9 1.5(4) . . . . ?
C38 N5 C44 C45 -174.4(3) . . . . ?
C38 C43 C42 C41 -0.3(6) . . . . ?
C38 C39 C40 C41 0.6(6) . . . . ?
C26 N4 C30 C29 -1.5(5) . . . . ?
C44 N9 C43 C38 1.3(4) . . . . ?
C44 N9 C43 C42 -176.9(4) . . . . ?
C44 N9 C50 C51 -62.7(5) . . . . ?
C44 N5 C38 C43 -0.6(4) . . . . ?
C44 N5 C38 C39 177.4(4) . . . . ?
C44 C45 C46 C47 -175.5(4) . . . . ?
C2 C1 C6 N7 178.0(4) . . . . ?
C2 C1 C6 C5 -0.8(6) . . . . ?
C24 N8 C25 N3 1.3(4) . . . . ?
C24 N8 C25 C26 -176.2(4) . . . . ?
C24 N8 C31 C32 -60.3(5) . . . . ?
C24 C19 C20 C21 1.2(6) . . . . ?
C24 C23 C22 C21 0.9(6) . . . . ?
C10 C9 C8 C7 -0.7(7) . . . . ?
C49 N6 C45 C44 176.2(3) . . . . ?
C49 N6 C45 C46 -0.4(5) . . . . ?
C49 C48 C47 C46 -0.7(6) . . . . ?
C28 C29 C30 N4 2.1(6) . . . . ?
C25 N3 C19 C24 0.0(4) . . . . ?
C25 N3 C19 C20 -177.7(4) . . . . ?
C25 N8 C24 C19 -1.2(4) . . . . ?
C25 N8 C24 C23 177.4(4) . . . . ?
C25 N8 C31 C32 109.8(5) . . . . ?
C25 C26 C27 C28 179.4(3) . . . . ?
C00Y N1 C1 C6 0.6(4) . . . . ?
C00Y N1 C1 C2 -176.8(4) . . . . ?
C00Y N7 C6 C1 -1.0(4) . . . . ?
C00Y N7 C6 C5 177.6(4) . . . . ?
C00Y N7 C12 C13 72.0(5) . . . . ?
C00Y C7 C8 C9 179.1(4) . . . . ?
C7 N2 C11 C10 -0.8(6) . . . . ?
C43 N9 C44 N5 -1.8(4) . . . . ?
C43 N9 C44 C45 173.4(4) . . . . ?
C43 N9 C50 C51 105.9(4) . . . . ?
C43 C38 C39 C40 0.1(5) . . . . ?
C43 C42 C41 C40 1.1(6) . . . . ?
C42 C41 C40 C39 -1.3(6) . . . . ?
C39 C38 C43 N9 -178.7(3) . . . . ?
C39 C38 C43 C42 -0.2(6) . . . . ?
C48 C47 C46 C45 0.1(6) . . . . ?
C20 C19 C24 N8 178.8(3) . . . . ?
C20 C19 C24 C23 0.0(6) . . . . ?
C20 C21 C22 C23 0.4(7) . . . . ?
C50 N9 C44 N5 168.5(3) . . . . ?
C50 N9 C44 C45 -16.3(6) . . . . ?
C50 N9 C43 C38 -169.4(3) . . . . ?
C50 N9 C43 C42 12.3(6) . . . . ?
C50 C51 C52 C53 -175.9(3) . . . . ?
C53 C54 C55 C56 -179.9(4) . . . . ?
C52 C51 C50 N9 -55.2(4) . . . . ?
C52 C53 C54 C55 -171.3(3) . . . . ?
C3 C4 C5 C6 0.6(7) . . . . ?
C27 C26 C25 N3 -167.4(3) . . . . ?
C27 C26 C25 N8 10.0(6) . . . . ?
C27 C28 C29 C30 -0.6(6) . . . . ?
C29 C28 C27 C26 -1.3(6) . . . . ?
C14 C13 C12 N7 59.1(4) . . . . ?
C54 C53 C52 C51 -172.8(3) . . . . ?
C30 N4 C26 C25 -178.4(3) . . . . ?
C30 N4 C26 C27 -0.6(5) . . . . ?
C12 N7 C6 C1 176.7(4) . . . . ?
C12 N7 C6 C5 -4.6(7) . . . . ?
C12 N7 C00Y N1 -176.1(4) . . . . ?
C12 N7 C00Y C7 3.9(7) . . . . ?
C12 C13 C14 C15 168.3(3) . . . . ?
C15 C16 C17 C18 -177.4(4) . . . . ?
C45 N6 C49 C48 -0.2(6) . . . . ?
C17 C16 C15 C14 178.0(4) . . . . ?
C5 C4 C3 C2 -0.5(7) . . . . ?
C31 N8 C24 C19 170.9(4) . . . . ?
C31 N8 C24 C23 -10.5(6) . . . . ?
C31 N8 C25 N3 -170.0(4) . . . . ?
C31 N8 C25 C26 12.5(7) . . . . ?
C34 C33 C32 C31 -178.7(4) . . . . ?
C34 C35 C36 C37 76.2(7) . . . . ?
C33 C34 C35 C36 -154.9(5) . . . . ?
C35 C34 C33 C32 73.9(6) . . . . ?
